data_2014399
loop_
_publ_author_name
'Wardell, Solange M. S. V.'
'de Lima Ferreira, Marcelle'
'de Souza, Marcus V. N.'
'Wardell, James L.'
'Low, John N.'
'Glidewell, Christopher'

_publ_section_title
;
 2,4-Difluorobenzaldehyde benzoylhydrazone and 2,4-dichlorobenzaldehyde
 benzoylhydrazone are isostructural at 120K with <i>Z</i>' = 2: complex
 sheets built from N---H&#x00B7;&#x00B7;&#x00B7;O,
 C---H&#x00B7;&#x00B7;&#x00B7;O and
 C---H&#x00B7;&#x00B7;&#x00B7;\p(arene) hydrogen bonds
;
_journal_coeditor_code SK1895
_journal_issue 3
_journal_name_full 'Acta Crystallographica Section C'
_journal_page_first o118
_journal_page_last o121
_journal_paper_doi 10.1107/S0108270106001995
_journal_volume 62
_journal_year 2006
_chemical_formula_iupac 'C14 H10 F2 N2 O'
_chemical_formula_moiety 'C14 H10 F2 N2 O'
_chemical_formula_sum 'C14 H10 F2 N2 O'
_chemical_formula_weight 260.24
_chemical_name_systematic
;
2,4-difluorobenzaldehyde benzoylhydrazone
;
_space_group_IT_number 14
_symmetry_cell_setting monoclinic
_symmetry_space_group_name_Hall '-P 2yn'
_symmetry_space_group_name_H-M 'P 1 21/n 1'
_atom_sites_solution_hydrogens geom
_atom_sites_solution_primary direct
_atom_sites_solution_secondary difmap
_cell_angle_alpha 90.00
_cell_angle_beta 103.957(2)
_cell_angle_gamma 90.00
_cell_formula_units_Z 8
_cell_length_a 10.1310(3)
_cell_length_b 17.2172(6)
_cell_length_c 14.4288(5)
_cell_measurement_reflns_used 5577
_cell_measurement_temperature 120(2)
_cell_measurement_theta_max 27.48
_cell_measurement_theta_min 3.04
_cell_volume 2442.48(14)
_computing_cell_refinement 'DENZO (Otwinowski & Minor, 1997) and COLLECT'
_computing_data_collection 'COLLECT (Nonius, 1999)'
_computing_data_reduction 'DENZO and COLLECT'
_computing_molecular_graphics 'PLATON (Spek, 2003)'
_computing_publication_material 'SHELXL97 and PRPKAPPA (Ferguson, 1999)'
_computing_structure_refinement 'OSCAIL and SHELXL97 (Sheldrick, 1997)'
_computing_structure_solution 'OSCAIL (McArdle, 2003) and SHELXS97 (Sheldrick, 1997)'
_diffrn_ambient_temperature 120(2)
_diffrn_detector_area_resol_mean 9.091
_diffrn_measured_fraction_theta_full 0.997
_diffrn_measured_fraction_theta_max 0.997
_diffrn_measurement_device_type 'Bruker Nonius KappaCCD area-detector'
_diffrn_measurement_method '\f and \w'
_diffrn_radiation_monochromator graphite
_diffrn_radiation_source 'Bruker-Nonius FR591 rotating anode'
_diffrn_radiation_type 'Mo K\a'
_diffrn_radiation_wavelength 0.71073
_diffrn_reflns_av_R_equivalents 0.0799
_diffrn_reflns_av_sigmaI/netI 0.0633
_diffrn_reflns_limit_h_max 13
_diffrn_reflns_limit_h_min -13
_diffrn_reflns_limit_k_max 22
_diffrn_reflns_limit_k_min -21
_diffrn_reflns_limit_l_max 18
_diffrn_reflns_limit_l_min -18
_diffrn_reflns_number 26932
_diffrn_reflns_theta_full 27.48
_diffrn_reflns_theta_max 27.48
_diffrn_reflns_theta_min 3.04
_diffrn_standards_decay_% 0
_exptl_absorpt_coefficient_mu 0.112
_exptl_absorpt_correction_T_max 0.997
_exptl_absorpt_correction_T_min 0.973
_exptl_absorpt_correction_type multi-scan
_exptl_absorpt_process_details '(SADABS; Sheldrick, 2003)'
_exptl_crystal_colour colourless
_exptl_crystal_density_diffrn 1.415
_exptl_crystal_density_method 'not measured'
_exptl_crystal_description lath
_exptl_crystal_F_000 1072
_exptl_crystal_size_max 0.36
_exptl_crystal_size_mid 0.11
_exptl_crystal_size_min 0.03
_refine_diff_density_max 0.198
_refine_diff_density_min -0.290
_refine_ls_extinction_method none
_refine_ls_goodness_of_fit_ref 1.038
_refine_ls_hydrogen_treatment constr
_refine_ls_matrix_type full
_refine_ls_number_parameters 343
_refine_ls_number_reflns 5577
_refine_ls_number_restraints 0
_refine_ls_restrained_S_all 1.038
_refine_ls_R_factor_all 0.0967
_refine_ls_R_factor_gt 0.0527
_refine_ls_shift/su_max 0.000
_refine_ls_shift/su_mean 0.000
_refine_ls_structure_factor_coef Fsqd
_refine_ls_weighting_details 'w = 1/[\s^2^(Fo^2^)+(0.0499P)^2^+0.8675P] where P=(Fo^2^+2Fc^2^)/3'
_refine_ls_weighting_scheme calc
_refine_ls_wR_factor_gt 0.1137
_refine_ls_wR_factor_ref 0.1303
_reflns_number_gt 3589
_reflns_number_total 5577
_reflns_threshold_expression I>2\s(I)
_cod_data_source_file sk1895.cif
_cod_data_source_block I
_cod_original_sg_symbol_H-M 'P 21/n'
_cod_database_code 2014399
_cod_database_fobs_code 2014399

loop_
_symmetry_equiv_pos_as_xyz
'x, y, z'
'-x+1/2, y+1/2, -z+1/2'
'-x, -y, -z'
'x+1/2, -y+1/2, z+1/2'

loop_
_atom_site_type_symbol
_atom_site_label
_atom_site_fract_x
_atom_site_fract_y
_atom_site_fract_z
_atom_site_U_iso_or_equiv
_atom_site_adp_type
_atom_site_calc_flag
_atom_site_refinement_flags
_atom_site_occupancy
_atom_site_disorder_assembly
_atom_site_disorder_group
C C11 0.99764(19) 0.27524(11) 0.42068(15) 0.0239(4) Uani d . 1 . .
C C12 1.0390(2) 0.25610(12) 0.33871(15) 0.0265(5) Uani d . 1 . .
F F12 0.94624(12) 0.25951(8) 0.25303(9) 0.0423(4) Uani d . 1 . .
C C13 1.1691(2) 0.23343(12) 0.33807(15) 0.0294(5) Uani d . 1 . .
C C14 1.26080(19) 0.23045(12) 0.42535(16) 0.0279(5) Uani d . 1 . .
F F14 1.39040(12) 0.20814(8) 0.42768(10) 0.0419(4) Uani d . 1 . .
C C15 1.2284(2) 0.24928(11) 0.50982(16) 0.0277(5) Uani d . 1 . .
C C16 1.09665(19) 0.27149(12) 0.50665(15) 0.0259(5) Uani d . 1 . .
C C17 0.85690(19) 0.29890(11) 0.41486(15) 0.0253(5) Uani d . 1 . .
N N11 0.81731(15) 0.31313(9) 0.49087(12) 0.0236(4) Uani d . 1 . .
N N21 0.68381(15) 0.33782(9) 0.47659(12) 0.0246(4) Uani d . 1 . .
C C27 0.63571(19) 0.35462(11) 0.55360(15) 0.0224(4) Uani d . 1 . .
O O27 0.70367(13) 0.34086(8) 0.63547(10) 0.0281(3) Uani d . 1 . .
C C21 0.49811(18) 0.39067(11) 0.53653(15) 0.0231(4) Uani d . 1 . .
C C22 0.4473(2) 0.40510(12) 0.61610(16) 0.0295(5) Uani d . 1 . .
C C23 0.3216(2) 0.44082(13) 0.60593(18) 0.0374(6) Uani d . 1 . .
C C24 0.2462(2) 0.46161(13) 0.51643(18) 0.0372(6) Uani d . 1 . .
C C25 0.2953(2) 0.44722(12) 0.43656(17) 0.0329(5) Uani d . 1 . .
C C26 0.42156(19) 0.41249(11) 0.44662(16) 0.0268(5) Uani d . 1 . .
C C31 0.61992(18) 0.07412(11) 0.28898(15) 0.0235(4) Uani d . 1 . .
C C32 0.61079(19) -0.00380(12) 0.26511(16) 0.0278(5) Uani d . 1 . .
F F32 0.51203(13) -0.02688(7) 0.18904(11) 0.0494(4) Uani d . 1 . .
C C33 0.6983(2) -0.05991(12) 0.31253(17) 0.0314(5) Uani d . 1 . .
C C34 0.8001(2) -0.03505(12) 0.38748(16) 0.0318(5) Uani d . 1 . .
F F34 0.88836(13) -0.08888(7) 0.43573(10) 0.0469(4) Uani d . 1 . .
C C35 0.8163(2) 0.04103(13) 0.41593(17) 0.0387(6) Uani d . 1 . .
C C36 0.7253(2) 0.09501(12) 0.36670(16) 0.0321(5) Uani d . 1 . .
C C37 0.52320(19) 0.13100(12) 0.23681(15) 0.0257(5) Uani d . 1 . .
N N31 0.54556(15) 0.20317(10) 0.25460(12) 0.0247(4) Uani d . 1 . .
N N41 0.44667(15) 0.25306(9) 0.20581(12) 0.0246(4) Uani d . 1 . .
C C47 0.46447(19) 0.33006(12) 0.22207(14) 0.0243(4) Uani d . 1 . .
O O47 0.56955(13) 0.35678(8) 0.27418(10) 0.0277(3) Uani d . 1 . .
C C41 0.34917(19) 0.38236(11) 0.17673(14) 0.0243(4) Uani d . 1 . .
C C42 0.3717(2) 0.46184(12) 0.18762(16) 0.0335(5) Uani d . 1 . .
C C43 0.2679(2) 0.51418(13) 0.15371(17) 0.0405(6) Uani d . 1 . .
C C44 0.1399(2) 0.48801(13) 0.10782(17) 0.0360(6) Uani d . 1 . .
C C45 0.1168(2) 0.40922(13) 0.09610(17) 0.0352(6) Uani d . 1 . .
C C46 0.2200(2) 0.35639(12) 0.12975(15) 0.0301(5) Uani d . 1 . .
H H13 1.1941 0.2206 0.2806 0.035 Uiso calc R 1 . .
H H15 1.2950 0.2470 0.5687 0.033 Uiso calc R 1 . .
H H16 1.0726 0.2846 0.5644 0.031 Uiso calc R 1 . .
H H17 0.7947 0.3037 0.3543 0.030 Uiso calc R 1 . .
H H21 0.6404 0.3456 0.4167 0.030 Uiso d R 1 . .
H H22 0.4988 0.3905 0.6777 0.035 Uiso calc R 1 . .
H H23 0.2876 0.4509 0.6606 0.045 Uiso calc R 1 . .
H H24 0.1602 0.4859 0.5096 0.045 Uiso calc R 1 . .
H H25 0.2427 0.4611 0.3750 0.039 Uiso calc R 1 . .
H H26 0.4560 0.4035 0.3919 0.032 Uiso calc R 1 . .
H H33 0.6886 -0.1130 0.2943 0.038 Uiso calc R 1 . .
H H35 0.8882 0.0562 0.4682 0.046 Uiso calc R 1 . .
H H36 0.7346 0.1478 0.3862 0.039 Uiso calc R 1 . .
H H37 0.4448 0.1146 0.1903 0.031 Uiso calc R 1 . .
H H41 0.3719 0.2359 0.1665 0.030 Uiso d R 1 . .
H H42 0.4595 0.4804 0.2188 0.040 Uiso calc R 1 . .
H H43 0.2846 0.5683 0.1620 0.049 Uiso calc R 1 . .
H H44 0.0684 0.5239 0.0845 0.043 Uiso calc R 1 . .
H H45 0.0289 0.3911 0.0645 0.042 Uiso calc R 1 . .
H H46 0.2029 0.3023 0.1208 0.036 Uiso calc R 1 . .

loop_
_atom_site_aniso_label
_atom_site_aniso_U_11
_atom_site_aniso_U_22
_atom_site_aniso_U_33
_atom_site_aniso_U_12
_atom_site_aniso_U_13
_atom_site_aniso_U_23
C11 0.0253(10) 0.0206(10) 0.0251(12) 0.0019(8) 0.0043(9) 0.0016(9)
C12 0.0297(10) 0.0279(11) 0.0199(11) 0.0048(9) 0.0020(9) -0.0008(9)
F12 0.0417(7) 0.0572(9) 0.0245(7) 0.0154(6) 0.0013(6) -0.0036(6)
C13 0.0352(11) 0.0310(11) 0.0251(12) 0.0070(9) 0.0137(10) 0.0013(9)
C14 0.0232(10) 0.0262(11) 0.0358(13) 0.0049(8) 0.0103(9) 0.0025(10)
F14 0.0285(6) 0.0514(8) 0.0481(9) 0.0108(6) 0.0138(6) 0.0014(7)
C15 0.0256(10) 0.0291(11) 0.0271(12) -0.0001(9) 0.0038(9) 0.0025(9)
C16 0.0258(10) 0.0278(11) 0.0245(12) 0.0002(9) 0.0069(9) -0.0002(9)
C17 0.0257(10) 0.0261(11) 0.0223(12) 0.0014(8) 0.0026(9) 0.0001(9)
N11 0.0187(8) 0.0264(9) 0.0246(10) 0.0022(7) 0.0029(7) 0.0008(7)
N21 0.0195(8) 0.0303(9) 0.0220(10) 0.0046(7) 0.0012(7) 0.0013(7)
C27 0.0230(9) 0.0191(10) 0.0240(12) -0.0017(8) 0.0037(9) -0.0011(8)
O27 0.0271(7) 0.0347(8) 0.0217(8) 0.0035(6) 0.0040(6) 0.0044(6)
C21 0.0197(9) 0.0203(10) 0.0287(12) -0.0014(8) 0.0050(9) -0.0010(9)
C22 0.0282(10) 0.0304(11) 0.0309(13) 0.0012(9) 0.0087(9) 0.0004(10)
C23 0.0318(11) 0.0405(13) 0.0448(15) 0.0035(10) 0.0188(11) -0.0039(11)
C24 0.0229(10) 0.0325(12) 0.0565(17) 0.0045(9) 0.0100(11) 0.0014(11)
C25 0.0250(10) 0.0323(12) 0.0393(14) 0.0066(9) 0.0039(10) 0.0035(10)
C26 0.0257(10) 0.0257(10) 0.0287(12) 0.0014(8) 0.0062(9) 0.0000(9)
C31 0.0214(9) 0.0255(10) 0.0239(12) -0.0012(8) 0.0059(8) 0.0001(9)
C32 0.0193(9) 0.0322(11) 0.0298(12) -0.0031(9) 0.0016(9) -0.0054(10)
F32 0.0393(7) 0.0364(8) 0.0587(10) 0.0018(6) -0.0154(7) -0.0141(7)
C33 0.0299(11) 0.0242(10) 0.0406(14) -0.0003(9) 0.0093(10) -0.0008(10)
C34 0.0287(11) 0.0285(11) 0.0356(14) 0.0042(9) 0.0028(10) 0.0062(10)
F34 0.0449(8) 0.0322(7) 0.0542(9) 0.0083(6) -0.0066(7) 0.0099(6)
C35 0.0392(12) 0.0315(12) 0.0370(14) -0.0003(10) -0.0070(11) 0.0032(10)
C36 0.0370(12) 0.0239(11) 0.0319(13) -0.0011(9) 0.0013(10) -0.0023(9)
C37 0.0224(10) 0.0279(11) 0.0257(12) -0.0003(8) 0.0037(9) -0.0010(9)
N31 0.0221(8) 0.0285(9) 0.0228(10) 0.0040(7) 0.0037(7) 0.0024(7)
N41 0.0201(8) 0.0251(9) 0.0248(10) 0.0027(7) -0.0022(7) -0.0002(7)
C47 0.0242(10) 0.0294(11) 0.0190(11) 0.0003(8) 0.0049(9) 0.0001(9)
O47 0.0248(7) 0.0293(8) 0.0246(8) -0.0028(6) -0.0027(6) -0.0019(6)
C41 0.0275(10) 0.0252(10) 0.0190(11) 0.0020(8) 0.0032(8) 0.0016(9)
C42 0.0323(11) 0.0278(11) 0.0357(14) 0.0003(9) -0.0008(10) -0.0014(10)
C43 0.0490(14) 0.0259(11) 0.0410(15) 0.0045(10) -0.0003(12) -0.0017(11)
C44 0.0374(12) 0.0347(13) 0.0333(14) 0.0121(10) 0.0033(10) 0.0042(10)
C45 0.0264(11) 0.0399(13) 0.0354(14) 0.0029(10) -0.0002(10) 0.0053(11)
C46 0.0281(10) 0.0296(11) 0.0301(13) 0.0015(9) 0.0019(9) 0.0034(10)

loop_
_atom_type_symbol
_atom_type_description
_atom_type_scat_dispersion_real
_atom_type_scat_dispersion_imag
_atom_type_scat_source
C C 0.0033 0.0016 'International Tables Vol C Tables 4.2.6.8 and 6.1.1.4'
H H 0.0000 0.0000 'International Tables Vol C Tables 4.2.6.8 and 6.1.1.4'
F F 0.0171 0.0103 'International Tables Vol C Tables 4.2.6.8 and 6.1.1.4'
N N 0.0061 0.0033 'International Tables Vol C Tables 4.2.6.8 and 6.1.1.4'
O O 0.0106 0.0060 'International Tables Vol C Tables 4.2.6.8 and 6.1.1.4'

loop_
_geom_angle_atom_site_label_1
_geom_angle_atom_site_label_2
_geom_angle_atom_site_label_3
_geom_angle
_geom_angle_publ_flag
C12 C11 C16 116.55(18) no
C12 C11 C17 120.46(18) no
C16 C11 C17 122.98(19) no
F12 C12 C13 117.26(19) no
F12 C12 C11 118.71(17) no
C13 C12 C11 124.03(19) no
C14 C13 C12 116.2(2) no
C14 C13 H13 121.9 no
C12 C13 H13 121.9 no
F14 C14 C13 117.92(19) no
F14 C14 C15 118.66(18) no
C13 C14 C15 123.42(18) no
C14 C15 C16 118.16(19) no
C14 C15 H15 120.9 no
C16 C15 H15 120.9 no
C15 C16 C11 121.7(2) no
C15 C16 H16 119.2 no
C11 C16 H16 119.2 no
N11 C17 C11 120.40(18) no
N11 C17 H17 119.8 no
C11 C17 H17 119.8 no
C17 N11 N21 115.35(16) no
C27 N21 N11 118.51(16) no
C27 N21 H21 125.6 no
N11 N21 H21 115.6 no
O27 C27 N21 121.13(18) no
O27 C27 C21 121.32(19) no
N21 C27 C21 117.55(17) no
C22 C21 C26 119.18(18) no
C22 C21 C27 117.11(18) no
C26 C21 C27 123.67(19) no
C21 C22 C23 120.3(2) no
C21 C22 H22 119.8 no
C23 C22 H22 119.8 no
C24 C23 C22 120.0(2) no
C24 C23 H23 120.0 no
C22 C23 H23 120.0 no
C23 C24 C25 120.3(2) no
C23 C24 H24 119.9 no
C25 C24 H24 119.9 no
C24 C25 C26 119.8(2) no
C24 C25 H25 120.1 no
C26 C25 H25 120.1 no
C25 C26 C21 120.4(2) no
C25 C26 H26 119.8 no
C21 C26 H26 119.8 no
C32 C31 C36 116.25(18) no
C32 C31 C37 121.76(18) no
C36 C31 C37 121.98(18) no
F32 C32 C33 117.27(18) no
F32 C32 C31 118.59(18) no
C33 C32 C31 124.12(19) no
C34 C33 C32 116.42(19) no
C34 C33 H33 121.8 no
C32 C33 H33 121.8 no
F34 C34 C35 118.84(19) no
F34 C34 C33 117.96(19) no
C35 C34 C33 123.20(19) no
C34 C35 C36 118.2(2) no
C34 C35 H35 120.9 no
C36 C35 H35 120.9 no
C35 C36 C31 121.8(2) no
C35 C36 H36 119.1 no
C31 C36 H36 119.1 no
N31 C37 C31 118.97(18) no
N31 C37 H37 120.5 no
C31 C37 H37 120.5 no
C37 N31 N41 115.59(16) no
C47 N41 N31 118.24(16) no
C47 N41 H41 120.0 no
N31 N41 H41 121.8 no
O47 C47 N41 122.07(18) no
O47 C47 C41 120.66(18) no
N41 C47 C41 117.24(16) no
C42 C41 C46 118.67(18) no
C42 C41 C47 117.00(17) no
C46 C41 C47 124.22(18) no
C43 C42 C41 120.8(2) no
C43 C42 H42 119.6 no
C41 C42 H42 119.6 no
C42 C43 C44 120.2(2) no
C42 C43 H43 119.9 no
C44 C43 H43 119.9 no
C45 C44 C43 119.4(2) no
C45 C44 H44 120.3 no
C43 C44 H44 120.3 no
C44 C45 C46 120.8(2) no
C44 C45 H45 119.6 no
C46 C45 H45 119.6 no
C45 C46 C41 120.1(2) no
C45 C46 H46 119.9 no
C41 C46 H46 119.9 no

loop_
_geom_bond_atom_site_label_1
_geom_bond_atom_site_label_2
_geom_bond_site_symmetry_2
_geom_bond_distance
_geom_bond_publ_flag
C11 C12 . 1.386(3) no
C11 C16 . 1.396(3) no
C11 C17 . 1.466(3) no
C12 F12 . 1.362(2) no
C12 C13 . 1.378(3) no
C13 C14 . 1.374(3) no
C13 H13 . 0.95 no
C14 F14 . 1.361(2) no
C14 C15 . 1.375(3) no
C15 C16 . 1.379(3) no
C15 H15 . 0.95 no
C16 H16 . 0.95 no
C17 N11 . 1.279(3) no
C17 H17 . 0.95 no
N11 N21 . 1.385(2) no
N21 C27 . 1.348(3) no
N21 H21 . 0.88 no
C27 O27 . 1.238(2) no
C27 C21 . 1.491(3) no
C21 C22 . 1.389(3) no
C21 C26 . 1.393(3) no
C22 C23 . 1.390(3) no
C22 H22 . 0.95 no
C23 C24 . 1.380(3) no
C23 H23 . 0.95 no
C24 C25 . 1.383(3) no
C24 H24 . 0.95 no
C25 C26 . 1.388(3) no
C25 H25 . 0.95 no
C26 H26 . 0.95 no
C31 C32 . 1.383(3) no
C31 C36 . 1.396(3) no
C31 C37 . 1.459(3) no
C32 F32 . 1.354(2) no
C32 C33 . 1.376(3) no
C33 C34 . 1.371(3) no
C33 H33 . 0.95 no
C34 F34 . 1.358(2) no
C34 C35 . 1.371(3) no
C35 C36 . 1.379(3) no
C35 H35 . 0.95 no
C36 H36 . 0.95 no
C37 N31 . 1.278(3) no
C37 H37 . 0.95 no
N31 N41 . 1.377(2) no
N41 C47 . 1.351(3) no
N41 H41 . 0.88 no
C47 O47 . 1.235(2) no
C47 C41 . 1.495(3) no
C41 C42 . 1.390(3) no
C41 C46 . 1.394(3) no
C42 C43 . 1.381(3) no
C42 H42 . 0.95 no
C43 C44 . 1.382(3) no
C43 H43 . 0.95 no
C44 C45 . 1.380(3) no
C44 H44 . 0.95 no
C45 C46 . 1.383(3) no
C45 H45 . 0.95 no
C46 H46 . 0.95 no

loop_
_geom_hbond_atom_site_label_D
_geom_hbond_atom_site_label_H
_geom_hbond_atom_site_label_A
_geom_hbond_site_symmetry_A
_geom_hbond_distance_DH
_geom_hbond_distance_HA
_geom_hbond_distance_DA
_geom_hbond_angle_DHA
_geom_hbond_publ_flag
N21 H21 O47 . 0.88 2.02 2.889(2) 170 y
N41 H41 O27 4_454 0.88 2.12 2.916(2) 150 y
C13 H13 O27 4_554 0.95 2.37 3.286(3) 162 y
C17 H17 O47 . 0.95 2.47 3.277(2) 143 y
C26 H26 O47 . 0.95 2.41 3.340(3) 167 y
C37 H37 O27 4_454 0.95 2.50 3.251(2) 136 y
C46 H46 O27 4_454 0.95 2.47 3.402(2) 165 y
C23 H23 Cg1 4_455 0.95 2.91 3.859(3) 174 y

loop_
_geom_torsion_atom_site_label_1
_geom_torsion_atom_site_label_2
_geom_torsion_atom_site_label_3
_geom_torsion_atom_site_label_4
_geom_torsion
_geom_torsion_publ_flag
C16 C11 C12 F12 -179.48(18) no
C17 C11 C12 F12 -0.2(3) no
C16 C11 C12 C13 0.7(3) no
C17 C11 C12 C13 179.93(19) no
F12 C12 C13 C14 180.00(18) no
C11 C12 C13 C14 -0.1(3) no
C12 C13 C14 F14 179.87(18) no
C12 C13 C14 C15 -0.6(3) no
F14 C14 C15 C16 -179.74(17) no
C13 C14 C15 C16 0.7(3) no
C14 C15 C16 C11 -0.1(3) no
C12 C11 C16 C15 -0.5(3) no
C17 C11 C16 C15 -179.76(18) no
C12 C11 C17 N11 176.80(19) no
C16 C11 C17 N11 -4.0(3) no
C11 C17 N11 N21 177.66(16) no
C17 N11 N21 C27 -179.33(17) no
N11 N21 C27 O27 -7.4(3) no
N11 N21 C27 C21 172.31(16) no
O27 C27 C21 C22 -2.6(3) no
N21 C27 C21 C22 177.65(17) no
O27 C27 C21 C26 175.21(18) no
N21 C27 C21 C26 -4.5(3) no
C26 C21 C22 C23 0.0(3) no
C27 C21 C22 C23 177.97(19) no
C21 C22 C23 C24 0.5(3) no
C22 C23 C24 C25 -0.1(3) no
C23 C24 C25 C26 -0.7(3) no
C24 C25 C26 C21 1.2(3) no
C22 C21 C26 C25 -0.9(3) no
C27 C21 C26 C25 -178.67(19) no
C36 C31 C32 F32 -178.66(19) no
C37 C31 C32 F32 2.4(3) no
C36 C31 C32 C33 -0.3(3) no
C37 C31 C32 C33 -179.2(2) no
F32 C32 C33 C34 178.0(2) no
C31 C32 C33 C34 -0.3(3) no
C32 C33 C34 F34 -179.87(19) no
C32 C33 C34 C35 0.4(4) no
F34 C34 C35 C36 -179.6(2) no
C33 C34 C35 C36 0.1(4) no
C34 C35 C36 C31 -0.8(4) no
C32 C31 C36 C35 0.9(3) no
C37 C31 C36 C35 179.8(2) no
C32 C31 C37 N31 -171.9(2) no
C36 C31 C37 N31 9.2(3) no
C31 C37 N31 N41 -177.09(17) no
C37 N31 N41 C47 179.69(19) no
N31 N41 C47 O47 4.6(3) no
N31 N41 C47 C41 -173.40(17) no
O47 C47 C41 C42 6.7(3) no
N41 C47 C41 C42 -175.2(2) no
O47 C47 C41 C46 -169.4(2) no
N41 C47 C41 C46 8.7(3) no
C46 C41 C42 C43 0.8(3) no
C47 C41 C42 C43 -175.5(2) no
C41 C42 C43 C44 -0.3(4) no
C42 C43 C44 C45 -0.1(4) no
C43 C44 C45 C46 0.1(4) no
C44 C45 C46 C41 0.4(4) no
C42 C41 C46 C45 -0.8(3) no
C47 C41 C46 C45 175.2(2) no

loop_
_cod_related_entry_id
_cod_related_entry_database
_cod_related_entry_code
1 ChemSpider 24725634
